data_4300595
_journal_name_full 'Inorganic Chemistry'
_journal_paper_doi 10.1021/ic0515958
_journal_year 2006
_chemical_formula_sum 'C58 H52 Cu2 O2 P2 S4'
_chemical_formula_weight 1098.26
_space_group_IT_number 14
_symmetry_cell_setting monoclinic
_symmetry_space_group_name_Hall '-P 2ybc'
_symmetry_space_group_name_H-M 'P 1 21/c 1'
_cell_angle_alpha 90.00
_cell_angle_beta 98.54(2)
_cell_angle_gamma 90.00
_cell_formula_units_Z 2
_cell_length_a 12.678(3)
_cell_length_b 18.570(5)
_cell_length_c 11.059(4)
_cell_measurement_temperature 293(2)
_cell_volume 2575.0(13)
_diffrn_ambient_temperature 293(2)
_exptl_crystal_density_diffrn 1.416
_cod_depositor_comments
;
The following automatic conversions were performed:
'_symmetry_cell_setting' value 'Monoclinic' changed to 'monoclinic'
according to '/home/saulius/struct/CIF-dictionaries/cif_core.dic'
dictionary named 'cif_core.dic' version 2.4.1 from 2010-06-29.

Automatic conversion script
Id: cif_fix_enum 1527 2010-12-29 10:47:43Z saulius 
;
_cod_original_sg_symbol_H-M 'P 21/c'
_cod_database_code 4300595

loop_
_symmetry_equiv_pos_as_xyz
'x, y, z'
'-x, y+1/2, -z+1/2'
'-x, -y, -z'
'x, -y-1/2, z-1/2'

loop_
_atom_site_label
_atom_site_type_symbol
_atom_site_fract_x
_atom_site_fract_y
_atom_site_fract_z
_atom_site_U_iso_or_equiv
_atom_site_adp_type
_atom_site_occupancy
_atom_site_symmetry_multiplicity
_atom_site_calc_flag
_atom_site_refinement_flags
_atom_site_disorder_assembly
_atom_site_disorder_group
Cu1 Cu 0.40425(11) 0.02353(8) 0.45234(12) 0.0441(3) Uani 1 1 d . . .
P1 P 0.2801(2) 0.10780(14) 0.4585(2) 0.0368(6) Uani 1 1 d . . .
S1 S 0.5541(2) 0.05300(15) 0.3674(2) 0.0423(6) Uani 1 1 d . . .
S2 S 0.6329(2) 0.0237(2) 0.1300(2) 0.0555(7) Uani 1 1 d . . .
O1 O 0.3589(6) -0.0634(4) 0.3414(6) 0.0457(17) Uani 1 1 d . . .
C1 C 0.5493(8) 0.0028(5) 0.2365(9) 0.038(2) Uani 1 1 d . . .
C2 C 0.4788(9) -0.0539(6) 0.1994(9) 0.048(2) Uani 1 1 d . . .
H2 H 0.4914 -0.0759 0.1273 0.057 Uiso 1 1 calc R . .
C3 C 0.3939(8) -0.0839(6) 0.2484(9) 0.039(2) Uani 1 1 d . . .
C4 C 0.3338(8) -0.1452(6) 0.1809(9) 0.040(2) Uani 1 1 d . . .
C5 C 0.2271(8) -0.1550(7) 0.1878(10) 0.051(3) Uani 1 1 d . . .
H5 H 0.1924 -0.1232 0.2336 0.061 Uiso 1 1 calc R . .
C6 C 0.1708(8) -0.2118(7) 0.1275(12) 0.060(3) Uani 1 1 d . . .
H6 H 0.0984 -0.2167 0.1316 0.072 Uiso 1 1 calc R . .
C7 C 0.2199(10) -0.2611(7) 0.0616(11) 0.056(3) Uani 1 1 d . . .
C8 C 0.3261(10) -0.2524(6) 0.0560(11) 0.055(3) Uani 1 1 d . . .
H8 H 0.3597 -0.2856 0.0115 0.066 Uiso 1 1 calc R . .
C9 C 0.3851(9) -0.1974(6) 0.1127(10) 0.051(3) Uani 1 1 d . . .
H9 H 0.4574 -0.1936 0.1075 0.061 Uiso 1 1 calc R . .
C10 C 0.1594(11) -0.3239(7) -0.0017(12) 0.072(4) Uani 1 1 d . . .
H10A H 0.1196 -0.3080 -0.0777 0.087 Uiso 1 1 calc R . .
H10B H 0.1112 -0.3429 0.0496 0.087 Uiso 1 1 calc R . .
H10C H 0.2087 -0.3607 -0.0173 0.087 Uiso 1 1 calc R . .
C11 C 0.7039(10) 0.1036(7) 0.1893(11) 0.065(3) Uani 1 1 d . . .
H11A H 0.6558 0.1355 0.2224 0.078 Uiso 1 1 calc R . .
H11B H 0.7328 0.1275 0.1246 0.078 Uiso 1 1 calc R . .
H11C H 0.7609 0.0903 0.2525 0.078 Uiso 1 1 calc R . .
C12 C 0.1881(8) 0.0946(5) 0.5703(8) 0.037(2) Uani 1 1 d . . .
C13 C 0.1471(11) 0.0249(7) 0.5818(13) 0.074(4) Uani 1 1 d . . .
H13 H 0.1677 -0.0132 0.5359 0.088 Uiso 1 1 calc R . .
C14 C 0.0764(12) 0.0145(7) 0.6618(14) 0.084(5) Uani 1 1 d . . .
H14 H 0.0461 -0.0309 0.6658 0.101 Uiso 1 1 calc R . .
C15 C 0.0487(10) 0.0655(9) 0.7338(13) 0.078(5) Uani 1 1 d . . .
H15 H 0.0037 0.0548 0.7907 0.093 Uiso 1 1 calc R . .
C16 C 0.0861(10) 0.1342(8) 0.7249(12) 0.067(4) Uani 1 1 d . . .
H16 H 0.0648 0.1708 0.7734 0.080 Uiso 1 1 calc R . .
C17 C 0.1562(10) 0.1484(7) 0.6423(11) 0.056(3) Uani 1 1 d . . .
H17 H 0.1819 0.1949 0.6358 0.067 Uiso 1 1 calc R . .
C18 C 0.1858(8) 0.1142(6) 0.3138(8) 0.043(2) Uani 1 1 d . . .
C19 C 0.2094(12) 0.0776(8) 0.2140(10) 0.065(4) Uani 1 1 d . . .
H19 H 0.2731 0.0522 0.2188 0.078 Uiso 1 1 calc R . .
C20 C 0.1386(15) 0.0784(10) 0.1053(10) 0.092(6) Uani 1 1 d . . .
H20 H 0.1539 0.0518 0.0387 0.110 Uiso 1 1 calc R . .
C21 C 0.0460(11) 0.1179(8) 0.0954(12) 0.071(4) Uani 1 1 d . . .
H21 H 0.0001 0.1204 0.0217 0.085 Uiso 1 1 calc R . .
C22 C 0.0235(10) 0.1531(7) 0.1954(12) 0.062(3) Uani 1 1 d . . .
H22 H -0.0399 0.1789 0.1901 0.075 Uiso 1 1 calc R . .
C23 C 0.0908(8) 0.1520(6) 0.3040(10) 0.048(3) Uani 1 1 d . . .
H23 H 0.0728 0.1767 0.3712 0.057 Uiso 1 1 calc R . .
C24 C 0.3284(8) 0.1995(6) 0.4896(9) 0.041(2) Uani 1 1 d . . .
C25 C 0.2968(9) 0.2575(6) 0.4151(10) 0.048(3) Uani 1 1 d . . .
H25 H 0.2519 0.2499 0.3418 0.058 Uiso 1 1 calc R . .
C26 C 0.3309(10) 0.3269(7) 0.4472(12) 0.062(3) Uani 1 1 d . . .
H26 H 0.3097 0.3657 0.3961 0.074 Uiso 1 1 calc R . .
C27 C 0.3972(11) 0.3368(7) 0.5574(11) 0.064(4) Uani 1 1 d . . .
H27 H 0.4205 0.3830 0.5803 0.077 Uiso 1 1 calc R . .
C28 C 0.4286(12) 0.2809(7) 0.6322(12) 0.070(4) Uani 1 1 d . . .
H28 H 0.4726 0.2886 0.7061 0.085 Uiso 1 1 calc R . .
C29 C 0.3942(9) 0.2112(6) 0.5973(11) 0.052(3) Uani 1 1 d . . .
H29 H 0.4165 0.1724 0.6481 0.062 Uiso 1 1 calc R . .

loop_
_atom_site_aniso_label
_atom_site_aniso_U_11
_atom_site_aniso_U_22
_atom_site_aniso_U_33
_atom_site_aniso_U_23
_atom_site_aniso_U_13
_atom_site_aniso_U_12
Cu1 0.0420(7) 0.0436(7) 0.0467(6) -0.0083(7) 0.0069(5) 0.0099(7)
P1 0.0354(13) 0.0352(13) 0.0402(12) 0.0003(11) 0.0071(10) 0.0050(12)
S1 0.0452(15) 0.0411(14) 0.0413(13) -0.0047(11) 0.0089(11) -0.0041(12)
S2 0.0584(17) 0.0605(17) 0.0519(14) -0.0055(16) 0.0227(13) -0.0095(17)
O1 0.046(4) 0.051(4) 0.040(4) -0.012(3) 0.007(3) -0.005(4)
C1 0.036(5) 0.034(5) 0.044(5) 0.004(4) 0.009(4) 0.009(4)
C2 0.051(6) 0.054(6) 0.037(5) -0.003(5) 0.004(4) 0.001(6)
C3 0.033(5) 0.042(6) 0.040(5) -0.001(4) -0.002(4) 0.002(4)
C4 0.038(5) 0.043(6) 0.039(5) 0.001(4) 0.007(4) -0.001(5)
C5 0.028(5) 0.066(8) 0.059(6) -0.014(6) 0.010(5) 0.003(5)
C6 0.022(5) 0.078(9) 0.083(8) -0.022(7) 0.015(5) -0.013(6)
C7 0.061(8) 0.050(7) 0.057(7) -0.002(6) 0.009(6) -0.006(6)
C8 0.056(7) 0.044(6) 0.067(7) -0.019(6) 0.012(6) 0.005(6)
C9 0.041(6) 0.058(7) 0.055(6) -0.021(6) 0.013(5) -0.006(6)
C10 0.072(9) 0.066(9) 0.076(9) -0.019(7) 0.001(7) -0.028(8)
C11 0.066(8) 0.064(8) 0.066(7) 0.014(7) 0.011(6) -0.019(7)
C12 0.032(5) 0.042(6) 0.037(5) 0.006(4) 0.006(4) 0.001(4)
C13 0.082(9) 0.042(6) 0.107(10) -0.001(8) 0.046(8) -0.002(8)
C14 0.093(11) 0.046(8) 0.127(13) 0.013(8) 0.065(10) -0.020(8)
C15 0.039(7) 0.119(13) 0.077(9) 0.048(9) 0.018(6) 0.001(8)
C16 0.058(8) 0.084(10) 0.066(8) -0.008(7) 0.032(6) -0.006(7)
C17 0.056(7) 0.050(7) 0.068(7) -0.011(6) 0.025(6) -0.019(6)
C18 0.042(6) 0.055(6) 0.033(5) 0.009(5) 0.005(4) -0.014(5)
C19 0.074(9) 0.081(9) 0.041(6) 0.002(6) 0.011(6) 0.003(8)
C20 0.133(15) 0.115(14) 0.027(6) -0.006(7) 0.011(7) -0.015(12)
C21 0.062(9) 0.078(10) 0.065(8) 0.018(8) -0.018(7) -0.010(8)
C22 0.043(7) 0.059(8) 0.081(9) 0.012(7) -0.005(6) -0.004(6)
C23 0.036(6) 0.059(7) 0.049(6) 0.007(5) 0.010(5) -0.004(5)
C24 0.037(6) 0.041(6) 0.047(5) -0.005(5) 0.013(4) -0.004(5)
C25 0.040(6) 0.055(7) 0.046(6) 0.008(5) -0.002(5) -0.008(5)
C26 0.050(7) 0.048(7) 0.085(9) 0.005(7) 0.008(6) -0.007(6)
C27 0.074(9) 0.060(8) 0.059(7) -0.006(6) 0.009(7) -0.030(7)
C28 0.074(10) 0.066(9) 0.066(8) -0.021(7) -0.006(7) -0.019(7)
C29 0.045(7) 0.043(6) 0.067(7) 0.003(6) 0.004(6) 0.001(5)

loop_
_geom_bond_atom_site_label_1
_geom_bond_atom_site_label_2
_geom_bond_distance
_geom_bond_site_symmetry_2
_geom_bond_publ_flag
Cu1 O1 2.057(7) . ?
Cu1 P1 2.227(3) . ?
Cu1 S1 2.307(3) . ?
Cu1 S1 2.441(3) 3_656 ?
Cu1 Cu1 2.648(3) 3_656 ?
P1 C24 1.825(11) . ?
P1 C12 1.839(9) . ?
P1 C18 1.853(10) . ?
S1 C1 1.716(10) . ?
S1 Cu1 2.441(3) 3_656 ?
S2 C1 1.742(9) . ?
S2 C11 1.808(12) . ?
O1 C3 1.240(12) . ?
C1 C2 1.401(14) . ?
C2 C3 1.392(15) . ?
C3 C4 1.504(14) . ?
C4 C5 1.378(14) . ?
C4 C9 1.442(14) . ?
C5 C6 1.388(16) . ?
C6 C7 1.375(16) . ?
C7 C8 1.366(17) . ?
C7 C10 1.510(16) . ?
C8 C9 1.363(15) . ?
C12 C17 1.375(15) . ?
C12 C13 1.408(16) . ?
C13 C14 1.364(17) . ?
C14 C15 1.32(2) . ?
C15 C16 1.37(2) . ?
C16 C17 1.392(15) . ?
C18 C19 1.367(16) . ?
C18 C23 1.385(15) . ?
C19 C20 1.390(18) . ?
C20 C21 1.38(2) . ?
C21 C22 1.351(19) . ?
C22 C23 1.366(15) . ?
C24 C29 1.366(15) . ?
C24 C25 1.379(15) . ?
C25 C26 1.389(16) . ?
C26 C27 1.387(17) . ?
C27 C28 1.350(18) . ?
C28 C29 1.402(16) . ?
